data_2238926
loop_
_publ_author_name
'Suwunwong, Thitipone'
'Chantrapromma, Suchada'
'Quah, Ching Kheng'
'Fun, Hoong-Kun'

_publ_section_title
;
 6-(4-Aminophenyl)-2-methoxy-4-phenylnicotinonitrile
;
_journal_coeditor_code SJ5368
_journal_issue 12
_journal_name_full 'Acta Crystallographica Section E'
_journal_page_first o1816
_journal_page_last o1817
_journal_paper_doi 10.1107/S1600536813031437
_journal_volume 69
_journal_year 2013
_chemical_formula_iupac 'C19 H15 N3 O'
_chemical_formula_moiety 'C19 H15 N3 O'
_chemical_formula_sum 'C19 H15 N3 O'
_chemical_formula_weight 301.34
_chemical_melting_point_gt 475
_chemical_melting_point_lt 476
_chemical_name_systematic
;
6-(4-Aminophenyl)-2-methoxy-4-phenylnicotinonitrile
;
_space_group_IT_number 14
_symmetry_cell_setting monoclinic
_symmetry_space_group_name_Hall '-P 2ybc'
_symmetry_space_group_name_H-M 'P 1 21/c 1'
_atom_sites_solution_hydrogens geom
_atom_sites_solution_primary direct
_atom_sites_solution_secondary difmap
_audit_creation_method SHELXL-97
_cell_angle_alpha 90.00
_cell_angle_beta 94.743(2)
_cell_angle_gamma 90.00
_cell_formula_units_Z 4
_cell_length_a 10.9448(12)
_cell_length_b 18.960(2)
_cell_length_c 7.4738(8)
_cell_measurement_reflns_used 3696
_cell_measurement_temperature 100
_cell_measurement_theta_max 27.99
_cell_measurement_theta_min 2.15
_cell_volume 1545.6(3)
_computing_cell_refinement 'SAINT (Bruker, 2009)'
_computing_data_collection 'APEX2 (Bruker, 2009)'
_computing_data_reduction 'SAINT (Bruker, 2009)'
_computing_molecular_graphics 'SHELXTL (Sheldrick, 2008)'
_computing_publication_material
;
SHELXTL (Sheldrick, 2008), PLATON (Spek, 2009), Mercury (Macrae
<i>et al.</i>,
2006) and publCIF (Westrip, 2010)
;
_computing_structure_refinement 'SHELXTL (Sheldrick, 2008)'
_computing_structure_solution 'SHELXTL (Sheldrick, 2008)'
_diffrn_ambient_temperature 100
_diffrn_measured_fraction_theta_full 0.995
_diffrn_measured_fraction_theta_max 0.995
_diffrn_measurement_device_type 'Bruker APEX DUO CCD area-detector'
_diffrn_measurement_method '\f and \w scans'
_diffrn_radiation_monochromator graphite
_diffrn_radiation_source 'sealed tube'
_diffrn_radiation_type MoK\a
_diffrn_radiation_wavelength 0.71073
_diffrn_reflns_av_R_equivalents 0.0511
_diffrn_reflns_av_sigmaI/netI 0.0471
_diffrn_reflns_limit_h_max 14
_diffrn_reflns_limit_h_min -14
_diffrn_reflns_limit_k_max 25
_diffrn_reflns_limit_k_min -24
_diffrn_reflns_limit_l_max 9
_diffrn_reflns_limit_l_min -9
_diffrn_reflns_number 14200
_diffrn_reflns_theta_full 27.99
_diffrn_reflns_theta_max 27.99
_diffrn_reflns_theta_min 2.15
_diffrn_standards_number 0
_exptl_absorpt_coefficient_mu 0.083
_exptl_absorpt_correction_T_max 0.9954
_exptl_absorpt_correction_T_min 0.9550
_exptl_absorpt_correction_type multi-scan
_exptl_absorpt_process_details '(SADABS; Bruker, 2009)'
_exptl_crystal_colour Yellow
_exptl_crystal_density_diffrn 1.295
_exptl_crystal_density_method 'not measured'
_exptl_crystal_description Plate
_exptl_crystal_F_000 632
_exptl_crystal_size_max 0.56
_exptl_crystal_size_mid 0.17
_exptl_crystal_size_min 0.06
_refine_diff_density_max 0.299
_refine_diff_density_min -0.284
_refine_ls_extinction_method none
_refine_ls_goodness_of_fit_ref 1.066
_refine_ls_hydrogen_treatment mixed
_refine_ls_matrix_type full
_refine_ls_number_parameters 217
_refine_ls_number_reflns 3696
_refine_ls_number_restraints 0
_refine_ls_restrained_S_all 1.066
_refine_ls_R_factor_all 0.0676
_refine_ls_R_factor_gt 0.0457
_refine_ls_shift/su_max 0.001
_refine_ls_shift/su_mean 0.001
_refine_ls_structure_factor_coef Fsqd
_refine_ls_weighting_details 'calc w=1/[\s^2^(Fo^2^)+(0.0815P)^2^+0.0098P] where P=(Fo^2^+2Fc^2^)/3'
_refine_ls_weighting_scheme calc
_refine_ls_wR_factor_gt 0.1274
_refine_ls_wR_factor_ref 0.1425
_reflns_number_gt 2689
_reflns_number_total 3696
_reflns_threshold_expression I>2\s(I)
_cod_data_source_file sj5368.cif
_cod_data_source_block I
_cod_original_sg_symbol_H-M 'P 21/c'
_cod_database_code 2238926

loop_
_symmetry_equiv_pos_as_xyz
'x, y, z'
'-x, y+1/2, -z+1/2'
'-x, -y, -z'
'x, -y-1/2, z-1/2'

loop_
_atom_site_type_symbol
_atom_site_label
_atom_site_fract_x
_atom_site_fract_y
_atom_site_fract_z
_atom_site_U_iso_or_equiv
_atom_site_adp_type
_atom_site_calc_flag
_atom_site_refinement_flags
_atom_site_occupancy
_atom_site_symmetry_multiplicity
O O1 0.41334(9) 0.11886(5) 0.32484(15) 0.0232(3) Uani d . 1 1
N N1 0.87443(12) 0.47258(7) 0.5990(2) 0.0275(3) Uani d . 1 1
H H2N1 0.9480(17) 0.4498(10) 0.619(3) 0.036(5) Uiso d . 1 1
H H1N1 0.8776(17) 0.5170(11) 0.554(3) 0.043(6) Uiso d . 1 1
N N2 0.48483(11) 0.23181(6) 0.37739(17) 0.0197(3) Uani d . 1 1
N N3 0.12753(11) 0.11690(6) 0.1173(2) 0.0262(3) Uani d . 1 1
C C1 0.56914(12) 0.34757(7) 0.4295(2) 0.0188(3) Uani d . 1 1
C C2 0.56860(13) 0.42059(7) 0.4009(2) 0.0211(3) Uani d . 1 1
H H2A 0.4974 0.4421 0.3435 0.025 Uiso calc R 1 1
C C3 0.66877(13) 0.46216(7) 0.4540(2) 0.0222(3) Uani d . 1 1
H H3A 0.6659 0.5115 0.4320 0.027 Uiso calc R 1 1
C C4 0.77484(13) 0.43173(7) 0.5405(2) 0.0211(3) Uani d . 1 1
C C5 0.77592(13) 0.35885(8) 0.5715(2) 0.0231(3) Uani d . 1 1
H H5A 0.8465 0.3374 0.6310 0.028 Uiso calc R 1 1
C C6 0.67552(13) 0.31784(7) 0.5163(2) 0.0218(3) Uani d . 1 1
H H6A 0.6785 0.2684 0.5375 0.026 Uiso calc R 1 1
C C7 0.46428(12) 0.30246(7) 0.3692(2) 0.0191(3) Uani d . 1 1
C C8 0.34949(13) 0.32942(7) 0.3085(2) 0.0193(3) Uani d . 1 1
H H8A 0.3365 0.3790 0.3080 0.023 Uiso calc R 1 1
C C9 0.25383(12) 0.28457(7) 0.2485(2) 0.0188(3) Uani d . 1 1
C C10 0.13113(13) 0.31369(7) 0.1898(2) 0.0205(3) Uani d . 1 1
C C11 0.02459(13) 0.28273(8) 0.2451(2) 0.0245(3) Uani d . 1 1
H H11A 0.0301 0.2420 0.3193 0.029 Uiso calc R 1 1
C C12 -0.08913(14) 0.31153(9) 0.1918(2) 0.0315(4) Uani d . 1 1
H H12A -0.1613 0.2909 0.2313 0.038 Uiso calc R 1 1
C C13 -0.09812(16) 0.37035(9) 0.0810(3) 0.0366(5) Uani d . 1 1
H H13A -0.1763 0.3894 0.0432 0.044 Uiso calc R 1 1
C C14 0.00695(16) 0.40117(8) 0.0257(3) 0.0336(4) Uani d . 1 1
H H14A 0.0008 0.4413 -0.0506 0.040 Uiso calc R 1 1
C C15 0.12153(14) 0.37363(8) 0.0814(2) 0.0253(4) Uani d . 1 1
H H15A 0.1935 0.3957 0.0455 0.030 Uiso calc R 1 1
C C16 0.39525(12) 0.18928(7) 0.3197(2) 0.0192(3) Uani d . 1 1
C C17 0.27805(12) 0.21180(7) 0.2504(2) 0.0196(3) Uani d . 1 1
C C18 0.19270(13) 0.16011(7) 0.1769(2) 0.0207(3) Uani d . 1 1
C C19 0.53384(14) 0.09527(8) 0.3919(2) 0.0253(4) Uani d . 1 1
H H19A 0.5373 0.0437 0.3870 0.038 Uiso calc R 1 1
H H19B 0.5509 0.1109 0.5164 0.038 Uiso calc R 1 1
H H19C 0.5952 0.1152 0.3179 0.038 Uiso calc R 1 1

loop_
_atom_site_aniso_label
_atom_site_aniso_U_11
_atom_site_aniso_U_22
_atom_site_aniso_U_33
_atom_site_aniso_U_12
_atom_site_aniso_U_13
_atom_site_aniso_U_23
O1 0.0235(5) 0.0159(5) 0.0299(7) -0.0003(4) -0.0009(5) -0.0005(4)
N1 0.0209(7) 0.0207(6) 0.0401(9) -0.0028(5) -0.0015(6) 0.0034(6)
N2 0.0220(6) 0.0173(6) 0.0195(7) -0.0007(4) 0.0010(5) -0.0008(5)
N3 0.0258(7) 0.0226(6) 0.0298(8) -0.0015(5) 0.0006(6) -0.0012(6)
C1 0.0190(7) 0.0201(7) 0.0172(8) -0.0004(5) 0.0018(6) -0.0022(6)
C2 0.0190(7) 0.0212(7) 0.0231(8) 0.0017(5) 0.0009(6) 0.0008(6)
C3 0.0223(7) 0.0166(6) 0.0277(9) 0.0001(5) 0.0020(6) 0.0003(6)
C4 0.0192(7) 0.0213(7) 0.0230(8) -0.0025(5) 0.0033(6) -0.0010(6)
C5 0.0197(7) 0.0207(7) 0.0285(9) 0.0004(5) -0.0010(6) 0.0004(6)
C6 0.0226(7) 0.0169(6) 0.0260(9) 0.0004(5) 0.0023(6) 0.0006(6)
C7 0.0231(7) 0.0183(6) 0.0161(8) -0.0008(5) 0.0029(6) -0.0010(6)
C8 0.0225(7) 0.0163(6) 0.0190(8) 0.0000(5) 0.0017(6) -0.0013(6)
C9 0.0208(7) 0.0202(7) 0.0155(8) -0.0011(5) 0.0028(5) -0.0011(6)
C10 0.0225(7) 0.0214(7) 0.0169(8) 0.0010(5) -0.0021(6) -0.0056(6)
C11 0.0241(7) 0.0260(7) 0.0233(9) -0.0008(6) 0.0010(6) -0.0077(7)
C12 0.0229(8) 0.0363(8) 0.0348(10) 0.0010(6) -0.0002(7) -0.0150(8)
C13 0.0314(9) 0.0347(9) 0.0414(11) 0.0114(7) -0.0105(8) -0.0154(8)
C14 0.0424(9) 0.0238(7) 0.0323(10) 0.0099(7) -0.0101(8) -0.0056(7)
C15 0.0316(8) 0.0200(7) 0.0235(9) 0.0010(6) -0.0023(7) -0.0052(6)
C16 0.0240(7) 0.0163(6) 0.0177(8) -0.0014(5) 0.0041(6) 0.0006(6)
C17 0.0197(7) 0.0212(7) 0.0179(8) -0.0025(5) 0.0015(6) -0.0011(6)
C18 0.0224(7) 0.0194(6) 0.0201(8) 0.0001(5) 0.0016(6) 0.0005(6)
C19 0.0280(8) 0.0199(7) 0.0277(9) 0.0030(6) 0.0004(6) 0.0026(6)

loop_
_atom_type_symbol
_atom_type_description
_atom_type_scat_dispersion_real
_atom_type_scat_dispersion_imag
_atom_type_scat_source
C C 0.0033 0.0016 'International Tables Vol C Tables 4.2.6.8 and 6.1.1.4'
H H 0.0000 0.0000 'International Tables Vol C Tables 4.2.6.8 and 6.1.1.4'
N N 0.0061 0.0033 'International Tables Vol C Tables 4.2.6.8 and 6.1.1.4'
O O 0.0106 0.0060 'International Tables Vol C Tables 4.2.6.8 and 6.1.1.4'

loop_
_geom_angle_atom_site_label_1
_geom_angle_atom_site_label_2
_geom_angle_atom_site_label_3
_geom_angle
C16 O1 C19 116.38(10)
C4 N1 H2N1 116.6(11)
C4 N1 H1N1 117.2(12)
H2N1 N1 H1N1 116.0(17)
C16 N2 C7 118.28(12)
C2 C1 C6 117.41(12)
C2 C1 C7 122.29(12)
C6 C1 C7 120.29(12)
C3 C2 C1 121.80(13)
C3 C2 H2A 119.1
C1 C2 H2A 119.1
C2 C3 C4 120.24(13)
C2 C3 H3A 119.9
C4 C3 H3A 119.9
N1 C4 C5 120.41(13)
N1 C4 C3 121.11(13)
C5 C4 C3 118.45(12)
C6 C5 C4 120.69(13)
C6 C5 H5A 119.7
C4 C5 H5A 119.7
C5 C6 C1 121.41(13)
C5 C6 H6A 119.3
C1 C6 H6A 119.3
N2 C7 C8 121.10(12)
N2 C7 C1 115.91(12)
C8 C7 C1 122.99(12)
C9 C8 C7 120.85(12)
C9 C8 H8A 119.6
C7 C8 H8A 119.6
C8 C9 C17 117.39(12)
C8 C9 C10 120.36(12)
C17 C9 C10 122.24(12)
C15 C10 C11 119.30(13)
C15 C10 C9 119.85(13)
C11 C10 C9 120.84(14)
C12 C11 C10 120.01(15)
C12 C11 H11A 120.0
C10 C11 H11A 120.0
C11 C12 C13 120.37(16)
C11 C12 H12A 119.8
C13 C12 H12A 119.8
C14 C13 C12 119.87(15)
C14 C13 H13A 120.1
C12 C13 H13A 120.1
C13 C14 C15 120.24(16)
C13 C14 H14A 119.9
C15 C14 H14A 119.9
C14 C15 C10 120.19(16)
C14 C15 H15A 119.9
C10 C15 H15A 119.9
N2 C16 O1 119.59(12)
N2 C16 C17 124.49(13)
O1 C16 C17 115.92(12)
C9 C17 C16 117.80(12)
C9 C17 C18 123.51(12)
C16 C17 C18 118.60(13)
N3 C18 C17 177.54(15)
O1 C19 H19A 109.5
O1 C19 H19B 109.5
H19A C19 H19B 109.5
O1 C19 H19C 109.5
H19A C19 H19C 109.5
H19B C19 H19C 109.5

loop_
_geom_bond_atom_site_label_1
_geom_bond_atom_site_label_2
_geom_bond_distance
O1 C16 1.3498(16)
O1 C19 1.4427(17)
N1 C4 1.3786(18)
N1 H2N1 0.916(19)
N1 H1N1 0.91(2)
N2 C16 1.3144(17)
N2 C7 1.3589(17)
N3 C18 1.1513(18)
C1 C2 1.401(2)
C1 C6 1.4032(18)
C1 C7 1.4718(18)
C2 C3 1.3815(19)
C2 H2A 0.9500
C3 C4 1.4052(19)
C3 H3A 0.9500
C4 C5 1.401(2)
C5 C6 1.3811(19)
C5 H5A 0.9500
C6 H6A 0.9500
C7 C8 1.3968(19)
C8 C9 1.3937(18)
C8 H8A 0.9500
C9 C17 1.405(2)
C9 C10 1.4844(18)
C10 C15 1.395(2)
C10 C11 1.398(2)
C11 C12 1.387(2)
C11 H11A 0.9500
C12 C13 1.388(3)
C12 H12A 0.9500
C13 C14 1.383(3)
C13 H13A 0.9500
C14 C15 1.390(2)
C14 H14A 0.9500
C15 H15A 0.9500
C16 C17 1.4094(19)
C17 C18 1.4317(19)
C19 H19A 0.9800
C19 H19B 0.9800
C19 H19C 0.9800

loop_
_geom_hbond_atom_site_label_D
_geom_hbond_atom_site_label_H
_geom_hbond_atom_site_label_A
_geom_hbond_site_symmetry_A
_geom_hbond_distance_DH
_geom_hbond_distance_HA
_geom_hbond_distance_DA
_geom_hbond_angle_DHA
_geom_hbond_publ_flag
N1 H2N1 N3 4_666 0.915(19) 2.338(19) 3.2416(18) 169.5(19) y
N1 H1N1 N3 2_655 0.91(2) 2.28(2) 3.1773(19) 168(2) y
C11 H11A Cg3 4_555 0.95 2.87 3.7667(17) 158 y
C19 H19C Cg2 4_554 0.98 2.69 3.5156(17) 142 y

loop_
_geom_torsion_atom_site_label_1
_geom_torsion_atom_site_label_2
_geom_torsion_atom_site_label_3
_geom_torsion_atom_site_label_4
_geom_torsion
C6 C1 C2 C3 0.6(2)
C7 C1 C2 C3 -178.29(15)
C1 C2 C3 C4 -0.5(2)
C2 C3 C4 N1 -178.14(15)
C2 C3 C4 C5 -0.2(2)
N1 C4 C5 C6 178.73(16)
C3 C4 C5 C6 0.7(2)
C4 C5 C6 C1 -0.7(2)
C2 C1 C6 C5 0.0(2)
C7 C1 C6 C5 178.90(15)
C16 N2 C7 C8 2.8(2)
C16 N2 C7 C1 -177.88(13)
C2 C1 C7 N2 169.00(15)
C6 C1 C7 N2 -9.9(2)
C2 C1 C7 C8 -11.7(2)
C6 C1 C7 C8 169.48(15)
N2 C7 C8 C9 -2.3(2)
C1 C7 C8 C9 178.41(14)
C7 C8 C9 C17 -0.5(2)
C7 C8 C9 C10 178.05(14)
C8 C9 C10 C15 43.4(2)
C17 C9 C10 C15 -138.05(15)
C8 C9 C10 C11 -135.09(16)
C17 C9 C10 C11 43.4(2)
C15 C10 C11 C12 0.2(2)
C9 C10 C11 C12 178.71(14)
C10 C11 C12 C13 1.1(2)
C11 C12 C13 C14 -1.0(3)
C12 C13 C14 C15 -0.3(3)
C13 C14 C15 C10 1.6(3)
C11 C10 C15 C14 -1.5(2)
C9 C10 C15 C14 179.94(14)
C7 N2 C16 O1 179.46(13)
C7 N2 C16 C17 -0.5(2)
C19 O1 C16 N2 -1.2(2)
C19 O1 C16 C17 178.69(14)
C8 C9 C17 C16 2.7(2)
C10 C9 C17 C16 -175.87(14)
C8 C9 C17 C18 -173.75(14)
C10 C9 C17 C18 7.7(2)
N2 C16 C17 C9 -2.3(2)
O1 C16 C17 C9 177.76(14)
N2 C16 C17 C18 174.30(15)
O1 C16 C17 C18 -5.6(2)
